data_4317775
loop_
_publ_author_name
'Kevin R. Flower'
'Victoria J. Howard'
'Shakil Naguthney'
'Robin G. Pritchard'
'John E. Warren'
'Alan T. McGown'

_publ_section_title
;
 The Synthesis and Characterization of Compounds of the Type
 Hg{1-C6H4-2-C(H)NC6H5-nRn}2
;
_journal_name_full 'Inorganic Chemistry'
_journal_page_first 1907
_journal_page_last 1912
_journal_paper_doi 10.1021/ic010881q
_journal_volume 41
_journal_year 2002
_chemical_compound_source 'synthesis as described'
_chemical_formula_moiety 'C30 H28 Hg1 N2'
_chemical_formula_structural 'C30 H28 HG1 N2'
_chemical_formula_sum 'C30 H28 Hg N2'
_chemical_formula_weight 617.13
_chemical_name_systematic
;
 ?
;
_space_group_IT_number 14
_symmetry_cell_setting monoclinic
_symmetry_Int_Tables_number 14
_symmetry_space_group_name_Hall '-P 2ybc'
_symmetry_space_group_name_H-M 'P 1 21/c 1'
_atom_sites_solution_hydrogens geom
_atom_sites_solution_primary direct
_atom_sites_solution_secondary difmap
_audit_conform_dict_location ftp://ftp.iucr.org/pub/cif_core.dic
_audit_conform_dict_name cif_core.dic
_audit_conform_dict_version 2.2
_audit_creation_date 2001-08-10T09:25:12-00:00
_audit_creation_method 'WinGX routine CIF_UPDATE'
_cell_angle_alpha 90
_cell_angle_beta 104.0190
_cell_angle_gamma 90
_cell_formula_units_Z 4
_cell_length_a 12.5307(2)
_cell_length_b 10.9852(2)
_cell_length_c 18.2112(2)
_cell_measurement_reflns_used 13944
_cell_measurement_temperature 120(2)
_cell_measurement_theta_max 27.48
_cell_measurement_theta_min 2.91
_cell_measurement_wavelength 0.71073
_cell_volume 2432.15(6)
_computing_cell_refinement
;
 'DENZO (Otwinowski and Minor, 1997) and COLLECT (Hooft, 1998)'
;
_computing_data_collection
;
 'DENZO (Otwinowski and Minor, 1997) and COLLECT (Hooft, 1998)'
;
_computing_data_reduction
;
        'DENZO (Otwinowski and Minor, 1997) and COLLECT (Hooft, 1998)'
;
_computing_molecular_graphics 'Ortep-3 for Windows (Farrugia, 1997)'
_computing_publication_material 'WinGX publication routines (Farrugia, 1999)'
_computing_structure_refinement 'SHELXL-97 (Sheldrick, 1997)'
_computing_structure_solution 'SHELXS-97 (Sheldrick, 1990)'
_diffrn_ambient_temperature 120(2)
_diffrn_measured_fraction_theta_full 0.997
_diffrn_measured_fraction_theta_max 0.997
_diffrn_measurement_device_type 'Enraf Nonius KappaCCD area detector'
_diffrn_measurement_method 'Phi and Omega scans to fill Ewald sphere'
_diffrn_radiation_monochromator graphite
_diffrn_radiation_probe x-ray
_diffrn_radiation_type MoK\a
_diffrn_radiation_wavelength 0.71073
_diffrn_reflns_av_R_equivalents 0.0474
_diffrn_reflns_av_unetI/netI 0.037
_diffrn_reflns_limit_h_max 16
_diffrn_reflns_limit_h_min -16
_diffrn_reflns_limit_k_max 14
_diffrn_reflns_limit_k_min -14
_diffrn_reflns_limit_l_max 23
_diffrn_reflns_limit_l_min -20
_diffrn_reflns_number 21318
_diffrn_reflns_theta_full 27.49
_diffrn_reflns_theta_max 27.49
_diffrn_reflns_theta_min 2.92
_exptl_absorpt_coefficient_mu 6.349
_exptl_absorpt_correction_T_max 0.5163
_exptl_absorpt_correction_T_min 0.2518
_exptl_absorpt_correction_type none
_exptl_absorpt_process_details
;
 Using multiple and symmetry-related data measurements via the program
 SORTAV
  See R.H. Blessing, Acta Crysta (1995), A51, 33-38
;
_exptl_crystal_colour yellow
_exptl_crystal_density_diffrn 1.685
_exptl_crystal_density_method 'not measured'
_exptl_crystal_description prism
_exptl_crystal_F_000 1208
_exptl_crystal_size_max 0.3
_exptl_crystal_size_mid 0.14
_exptl_crystal_size_min 0.12
_refine_diff_density_max 1.67
_refine_diff_density_min -2.329
_refine_diff_density_rms 0.145
_refine_ls_extinction_coef 0.00353(12)
_refine_ls_extinction_expression Fc^*^=kFc[1+0.001xFc^2^\l^3^/sin(2\q)]^-1/4^
_refine_ls_extinction_method SHELXL
_refine_ls_goodness_of_fit_ref 1.082
_refine_ls_hydrogen_treatment mixed
_refine_ls_matrix_type full
_refine_ls_number_parameters 411
_refine_ls_number_reflns 5570
_refine_ls_number_restraints 0
_refine_ls_restrained_S_all 1.082
_refine_ls_R_factor_all 0.0313
_refine_ls_R_factor_gt 0.0272
_refine_ls_shift/su_max 0
_refine_ls_shift/su_mean 0
_refine_ls_structure_factor_coef Fsqd
_refine_ls_weighting_details 'calc w=1/[\s^2^(Fo^2^)+(0.0350P)^2^+1.9987P] where P=(Fo^2^+2Fc^2^)/3'
_refine_ls_weighting_scheme calc
_refine_ls_wR_factor_gt 0.0657
_refine_ls_wR_factor_ref 0.0681
_reflns_number_gt 5051
_reflns_number_total 5570
_reflns_threshold_expression >2sigma(I)
_cod_data_source_file ic010881q_4.cif
_cod_data_source_block a
_cod_original_sg_symbol_H-M 'P 21/c'
_cod_database_code 4317775

loop_
_symmetry_equiv_pos_as_xyz
'x, y, z'
'-x, y+1/2, -z+1/2'
'-x, -y, -z'
'x, -y-1/2, z-1/2'

loop_
_atom_site_label
_atom_site_type_symbol
_atom_site_fract_x
_atom_site_fract_y
_atom_site_fract_z
_atom_site_U_iso_or_equiv
_atom_site_adp_type
_atom_site_occupancy
_atom_site_calc_flag
_atom_site_refinement_flags
_atom_site_disorder_assembly
_atom_site_disorder_group
Hg1 Hg 0.115932(7) 0.441138(7) 0.910078(5) 0.01542(3) Uani 1 d . . .
N1 N 0.16786(16) 0.26692(18) 0.81831(12) 0.0176(4) Uani 1 d . . .
N2 N 0.21529(17) 0.29465(19) 1.02646(12) 0.0199(5) Uani 1 d . . .
C1 C -0.03183(19) 0.3653(2) 0.84832(14) 0.0169(5) Uani 1 d . . .
C2 C -0.1350(2) 0.3987(2) 0.85849(15) 0.0206(5) Uani 1 d . . .
C3 C -0.2318(2) 0.3447(2) 0.81765(15) 0.0221(6) Uani 1 d . . .
C4 C -0.2277(2) 0.2555(2) 0.76448(15) 0.0222(6) Uani 1 d . . .
C5 C -0.1269(2) 0.2194(2) 0.75336(14) 0.0198(5) Uani 1 d . . .
C6 C -0.0300(2) 0.2732(2) 0.79464(14) 0.0167(5) Uani 1 d . . .
C7 C 0.0746(2) 0.2286(2) 0.78126(14) 0.0175(5) Uani 1 d . . .
C8 C 0.26527(19) 0.2186(2) 0.80362(14) 0.0189(5) Uani 1 d . . .
C9 C 0.3332(2) 0.3004(3) 0.77580(14) 0.0228(6) Uani 1 d . . .
C10 C 0.4325(2) 0.2577(3) 0.76518(16) 0.0325(7) Uani 1 d . . .
C11 C 0.4647(2) 0.1389(3) 0.78221(19) 0.0397(8) Uani 1 d . . .
C12 C 0.3983(3) 0.0602(3) 0.8102(2) 0.0348(8) Uani 1 d . . .
C13 C 0.2963(2) 0.0979(3) 0.82127(16) 0.0247(6) Uani 1 d . . .
C14 C 0.2248(3) 0.0121(3) 0.85234(18) 0.0311(7) Uani 1 d . . .
C15 C 0.2984(3) 0.4303(3) 0.76123(19) 0.0311(7) Uani 1 d . . .
C21 C 0.2570(2) 0.5313(2) 0.96907(14) 0.0171(5) Uani 1 d . . .
C22 C 0.2902(2) 0.6448(2) 0.94822(15) 0.0214(6) Uani 1 d . . .
C23 C 0.3872(2) 0.7006(2) 0.98725(16) 0.0229(6) Uani 1 d . . .
C24 C 0.4550(2) 0.6437(3) 1.04959(15) 0.0238(6) Uani 1 d . . .
C25 C 0.4238(2) 0.5320(3) 1.07255(15) 0.0218(6) Uani 1 d . . .
C26 C 0.3270(2) 0.4754(2) 1.03336(14) 0.0182(5) Uani 1 d . . .
C27 C 0.2987(2) 0.3556(2) 1.06022(14) 0.0196(5) Uani 1 d . . .
C28 C 0.1945(2) 0.1769(2) 1.05106(14) 0.0194(5) Uani 1 d . . .
C29 C 0.2679(2) 0.0801(2) 1.05129(15) 0.0213(6) Uani 1 d . . .
C30 C 0.2359(2) -0.0371(3) 1.06714(16) 0.0248(6) Uani 1 d . . .
C31 C 0.1353(3) -0.0572(2) 1.08455(17) 0.0267(7) Uani 1 d . . .
C32 C 0.0655(2) 0.0390(3) 1.08600(17) 0.0261(6) Uani 1 d . . .
C33 C 0.0924(2) 0.1578(2) 1.06840(14) 0.0221(6) Uani 1 d . . .
C34 C 0.0144(2) 0.2609(3) 1.06713(17) 0.0270(6) Uani 1 d . . .
C35 C 0.3773(2) 0.0979(3) 1.03202(18) 0.0292(7) Uani 1 d . . .
H2 H -0.140(3) 0.462(3) 0.8958(19) 0.023(8) Uiso 1 d . . .
H3 H -0.297(3) 0.367(3) 0.8287(17) 0.029(8) Uiso 1 d . . .
H4 H -0.296(2) 0.214(3) 0.7368(17) 0.024(8) Uiso 1 d . . .
H5 H -0.121(2) 0.154(3) 0.7205(16) 0.018(7) Uiso 1 d . . .
H7 H 0.068(2) 0.170(3) 0.7460(17) 0.025(8) Uiso 1 d . . .
H10 H 0.483(3) 0.318(3) 0.7451(18) 0.037(10) Uiso 1 d . . .
H11 H 0.535(4) 0.119(4) 0.777(3) 0.076(14) Uiso 1 d . . .
H12 H 0.418(3) -0.023(4) 0.821(2) 0.042(10) Uiso 1 d . . .
H14A H 0.259(3) -0.054(3) 0.872(2) 0.030(10) Uiso 1 d . . .
H14B H 0.153(3) -0.016(3) 0.8136(19) 0.035(9) Uiso 1 d . . .
H14C H 0.192(3) 0.053(3) 0.886(2) 0.039(11) Uiso 1 d . . .
H15A H 0.223(3) 0.438(3) 0.722(2) 0.041(11) Uiso 1 d . . .
H15B H 0.349(3) 0.491(4) 0.742(2) 0.054(11) Uiso 1 d . . .
H15C H 0.303(3) 0.477(3) 0.807(2) 0.036(9) Uiso 1 d . . .
H22 H 0.248(3) 0.681(3) 0.907(2) 0.038(10) Uiso 1 d . . .
H23 H 0.404(2) 0.778(3) 0.9724(16) 0.020(7) Uiso 1 d . . .
H24 H 0.526(3) 0.681(3) 1.0765(17) 0.027(8) Uiso 1 d . . .
H25 H 0.470(2) 0.492(3) 1.1133(17) 0.021(7) Uiso 1 d . . .
H27 H 0.350(3) 0.328(3) 1.1069(18) 0.029(8) Uiso 1 d . . .
H30 H 0.286(3) -0.101(3) 1.0650(18) 0.029(8) Uiso 1 d . . .
H31 H 0.109(3) -0.139(3) 1.0939(18) 0.030(8) Uiso 1 d . . .
H32 H -0.008(3) 0.028(3) 1.0965(19) 0.027(8) Uiso 1 d . . .
H34A H 0.049(3) 0.320(3) 1.102(2) 0.042(10) Uiso 1 d . . .
H34B H -0.053(4) 0.243(4) 1.077(2) 0.065(13) Uiso 1 d . . .
H34C H -0.013(3) 0.303(3) 1.016(2) 0.041(9) Uiso 1 d . . .
H35A H 0.431(3) 0.134(4) 1.076(2) 0.049(10) Uiso 1 d . . .
H35B H 0.405(3) 0.026(3) 1.022(2) 0.034(9) Uiso 1 d . . .
H35C H 0.368(3) 0.148(4) 0.988(2) 0.057(12) Uiso 1 d . . .

loop_
_atom_site_aniso_label
_atom_site_aniso_U_11
_atom_site_aniso_U_22
_atom_site_aniso_U_33
_atom_site_aniso_U_23
_atom_site_aniso_U_13
_atom_site_aniso_U_12
Hg1 0.01477(5) 0.01593(6) 0.01523(6) -0.00104(3) 0.00302(4) -0.00099(3)
N1 0.0171(9) 0.0182(10) 0.0184(10) -0.0009(8) 0.0062(8) 0.0002(8)
N2 0.0220(10) 0.0206(10) 0.0181(10) 0.0011(8) 0.0065(8) -0.0012(8)
C1 0.0165(11) 0.0171(11) 0.0168(11) 0.0005(9) 0.0035(9) -0.0012(9)
C2 0.0206(11) 0.0198(12) 0.0221(12) -0.0010(10) 0.0065(10) 0.0018(10)
C3 0.0186(11) 0.0255(13) 0.0235(13) 0.0009(11) 0.0074(10) 0.0013(10)
C4 0.0173(11) 0.0245(12) 0.0237(13) 0.0017(11) 0.0027(10) -0.0044(10)
C5 0.0203(11) 0.0202(11) 0.0179(12) -0.0008(10) 0.0025(10) -0.0007(10)
C6 0.0186(11) 0.0168(11) 0.0149(11) 0.0013(9) 0.0044(9) 0.0005(9)
C7 0.0207(11) 0.0178(11) 0.0149(11) -0.0010(9) 0.0063(9) -0.0003(9)
C8 0.0168(11) 0.0255(12) 0.0148(11) -0.0051(10) 0.0045(9) -0.0015(10)
C9 0.0191(11) 0.0342(14) 0.0153(11) -0.0054(11) 0.0045(9) -0.0037(11)
C10 0.0222(13) 0.0539(18) 0.0234(13) -0.0132(13) 0.0092(11) -0.0057(13)
C11 0.0207(13) 0.0587(19) 0.0409(17) -0.0198(15) 0.0098(12) 0.0076(14)
C12 0.0288(15) 0.0339(17) 0.0407(18) -0.0104(12) 0.0065(14) 0.0125(11)
C13 0.0250(13) 0.0257(12) 0.0229(13) -0.0057(11) 0.0052(11) 0.0031(11)
C14 0.0428(16) 0.0172(12) 0.0341(15) 0.0016(12) 0.0106(14) 0.0044(12)
C15 0.0328(15) 0.0307(15) 0.0311(16) 0.0062(12) 0.0100(13) -0.0086(12)
C21 0.0164(11) 0.0175(10) 0.0170(12) -0.0033(10) 0.0034(10) -0.0008(9)
C22 0.0222(12) 0.0206(12) 0.0208(12) 0.0009(10) 0.0041(10) -0.0001(10)
C23 0.0253(12) 0.0181(12) 0.0271(13) -0.0016(10) 0.0097(11) -0.0042(10)
C24 0.0218(12) 0.0291(13) 0.0215(12) -0.0074(11) 0.0075(10) -0.0060(11)
C25 0.0211(12) 0.0274(12) 0.0167(12) -0.0030(11) 0.0044(11) 0.0011(11)
C26 0.0188(11) 0.0204(11) 0.0168(11) -0.0014(10) 0.0074(10) -0.0001(10)
C27 0.0201(11) 0.0237(12) 0.0150(11) 0.0015(10) 0.0040(10) 0.0011(10)
C28 0.0219(11) 0.0205(12) 0.0160(11) 0.0000(10) 0.0049(9) -0.0015(10)
C29 0.0206(12) 0.0254(12) 0.0182(13) 0.0010(10) 0.0050(10) -0.0005(10)
C30 0.0312(14) 0.0237(12) 0.0203(13) 0.0024(11) 0.0081(11) 0.0030(11)
C31 0.0372(16) 0.0236(14) 0.0188(14) 0.0040(10) 0.0059(12) -0.0069(11)
C32 0.0275(14) 0.0316(14) 0.0206(13) 0.0032(11) 0.0086(11) -0.0064(11)
C33 0.0239(12) 0.0274(13) 0.0156(11) 0.0010(10) 0.0056(10) -0.0027(11)
C34 0.0245(12) 0.0287(14) 0.0317(14) 0.0016(12) 0.0144(11) 0.0026(11)
C35 0.0246(13) 0.0288(14) 0.0368(16) 0.0036(13) 0.0121(12) 0.0041(12)

loop_
_atom_type_symbol
_atom_type_description
_atom_type_scat_dispersion_real
_atom_type_scat_dispersion_imag
_atom_type_scat_source
C C 0.0033 0.0016 'International Tables Vol C Tables 4.2.6.8 and 6.1.1.4'
H H 0 0 'International Tables Vol C Tables 4.2.6.8 and 6.1.1.4'
N N 0.0061 0.0033 'International Tables Vol C Tables 4.2.6.8 and 6.1.1.4'
Hg Hg -2.3894 9.2266 'International Tables Vol C Tables 4.2.6.8 and 6.1.1.4'

loop_
_geom_angle_atom_site_label_1
_geom_angle_atom_site_label_2
_geom_angle_atom_site_label_3
_geom_angle
_geom_angle_site_symmetry_1
_geom_angle_site_symmetry_3
_geom_angle_publ_flag
C21 Hg1 C1 175.09(9) . . ?
C7 N1 C8 119.9(2) . . ?
C27 N2 C28 121.5(2) . . ?
C2 C1 C6 116.8(2) . . ?
C2 C1 Hg1 123.38(18) . . ?
C6 C1 Hg1 119.79(17) . . ?
C3 C2 C1 122.1(2) . . ?
C4 C3 C2 120.0(2) . . ?
C5 C4 C3 119.5(2) . . ?
C4 C5 C6 120.4(2) . . ?
C5 C6 C1 121.2(2) . . ?
C5 C6 C7 117.6(2) . . ?
C1 C6 C7 121.2(2) . . ?
N1 C7 C6 122.8(2) . . ?
C13 C8 C9 121.9(2) . . ?
C13 C8 N1 121.1(2) . . ?
C9 C8 N1 116.8(2) . . ?
C10 C9 C8 118.3(3) . . ?
C10 C9 C15 122.0(3) . . ?
C8 C9 C15 119.7(2) . . ?
C11 C10 C9 120.8(3) . . ?
C10 C11 C12 120.4(3) . . ?
C11 C12 C13 121.3(3) . . ?
C8 C13 C12 117.3(3) . . ?
C8 C13 C14 121.6(3) . . ?
C12 C13 C14 121.0(3) . . ?
C22 C21 C26 116.4(2) . . ?
C22 C21 Hg1 123.75(18) . . ?
C26 C21 Hg1 119.78(18) . . ?
C23 C22 C21 122.3(2) . . ?
C24 C23 C22 120.3(2) . . ?
C25 C24 C23 118.9(2) . . ?
C24 C25 C26 121.0(2) . . ?
C25 C26 C21 121.0(2) . . ?
C25 C26 C27 118.4(2) . . ?
C21 C26 C27 120.6(2) . . ?
N2 C27 C26 123.1(2) . . ?
C33 C28 C29 121.1(2) . . ?
C33 C28 N2 117.1(2) . . ?
C29 C28 N2 121.5(2) . . ?
C30 C29 C28 118.5(3) . . ?
C30 C29 C35 119.3(3) . . ?
C28 C29 C35 122.1(2) . . ?
C31 C30 C29 120.9(3) . . ?
C32 C31 C30 119.8(2) . . ?
C31 C32 C33 121.4(3) . . ?
C32 C33 C28 118.2(2) . . ?
C32 C33 C34 121.1(3) . . ?
C28 C33 C34 120.8(2) . . ?

loop_
_geom_bond_atom_site_label_1
_geom_bond_atom_site_label_2
_geom_bond_distance
_geom_bond_site_symmetry_2
_geom_bond_publ_flag
Hg1 C21 2.084(2) . ?
Hg1 C1 2.093(2) . ?
N1 C7 1.271(3) . ?
N1 C8 1.415(3) . ?
N2 C27 1.268(3) . ?
N2 C28 1.414(3) . ?
C1 C2 1.399(4) . ?
C1 C6 1.411(3) . ?
C2 C3 1.392(4) . ?
C3 C4 1.387(4) . ?
C4 C5 1.385(4) . ?
C5 C6 1.396(3) . ?
C6 C7 1.474(3) . ?
C8 C13 1.397(4) . ?
C8 C9 1.413(4) . ?
C9 C10 1.387(4) . ?
C9 C15 1.497(4) . ?
C10 C11 1.379(5) . ?
C11 C12 1.381(5) . ?
C12 C13 1.404(4) . ?
C13 C14 1.502(4) . ?
C21 C22 1.395(4) . ?
C21 C26 1.421(3) . ?
C22 C23 1.393(4) . ?
C23 C24 1.391(4) . ?
C24 C25 1.383(4) . ?
C25 C26 1.395(4) . ?
C26 C27 1.477(4) . ?
C28 C33 1.405(4) . ?
C28 C29 1.405(4) . ?
C29 C30 1.398(4) . ?
C29 C35 1.509(4) . ?
C30 C31 1.390(5) . ?
C31 C32 1.376(4) . ?
C32 C33 1.404(4) . ?
C33 C34 1.493(4) . ?

loop_
_geom_torsion_atom_site_label_1
_geom_torsion_atom_site_label_2
_geom_torsion_atom_site_label_3
_geom_torsion_atom_site_label_4
_geom_torsion
_geom_torsion_site_symmetry_1
_geom_torsion_site_symmetry_2
_geom_torsion_site_symmetry_3
_geom_torsion_site_symmetry_4
_geom_torsion_publ_flag
C21 Hg1 C1 C2 -51.0(12) . . . . ?
C21 Hg1 C1 C6 130.8(11) . . . . ?
C6 C1 C2 C3 -0.3(4) . . . . ?
Hg1 C1 C2 C3 -178.6(2) . . . . ?
C1 C2 C3 C4 -0.5(4) . . . . ?
C2 C3 C4 C5 1.0(4) . . . . ?
C3 C4 C5 C6 -0.7(4) . . . . ?
C4 C5 C6 C1 -0.1(4) . . . . ?
C4 C5 C6 C7 178.6(2) . . . . ?
C2 C1 C6 C5 0.6(4) . . . . ?
Hg1 C1 C6 C5 178.99(18) . . . . ?
C2 C1 C6 C7 -178.1(2) . . . . ?
Hg1 C1 C6 C7 0.3(3) . . . . ?
C8 N1 C7 C6 178.8(2) . . . . ?
C5 C6 C7 N1 -176.5(2) . . . . ?
C1 C6 C7 N1 2.2(4) . . . . ?
C7 N1 C8 C13 -67.6(3) . . . . ?
C7 N1 C8 C9 117.0(3) . . . . ?
C13 C8 C9 C10 0.8(4) . . . . ?
N1 C8 C9 C10 176.1(2) . . . . ?
C13 C8 C9 C15 -177.1(3) . . . . ?
N1 C8 C9 C15 -1.8(3) . . . . ?
C8 C9 C10 C11 -0.8(4) . . . . ?
C15 C9 C10 C11 177.1(3) . . . . ?
C9 C10 C11 C12 0.0(5) . . . . ?
C10 C11 C12 C13 0.7(5) . . . . ?
C9 C8 C13 C12 -0.1(4) . . . . ?
N1 C8 C13 C12 -175.2(2) . . . . ?
C9 C8 C13 C14 178.7(2) . . . . ?
N1 C8 C13 C14 3.6(4) . . . . ?
C11 C12 C13 C8 -0.7(5) . . . . ?
C11 C12 C13 C14 -179.5(3) . . . . ?
C1 Hg1 C21 C22 -30.7(13) . . . . ?
C1 Hg1 C21 C26 150.9(11) . . . . ?
C26 C21 C22 C23 0.9(4) . . . . ?
Hg1 C21 C22 C23 -177.5(2) . . . . ?
C21 C22 C23 C24 -0.3(4) . . . . ?
C22 C23 C24 C25 -0.8(4) . . . . ?
C23 C24 C25 C26 1.1(4) . . . . ?
C24 C25 C26 C21 -0.5(4) . . . . ?
C24 C25 C26 C27 179.4(2) . . . . ?
C22 C21 C26 C25 -0.5(4) . . . . ?
Hg1 C21 C26 C25 178.0(2) . . . . ?
C22 C21 C26 C27 179.6(2) . . . . ?
Hg1 C21 C26 C27 -1.9(3) . . . . ?
C28 N2 C27 C26 176.0(2) . . . . ?
C25 C26 C27 N2 -176.7(3) . . . . ?
C21 C26 C27 N2 3.2(4) . . . . ?
C27 N2 C28 C33 123.6(3) . . . . ?
C27 N2 C28 C29 -62.3(4) . . . . ?
C33 C28 C29 C30 1.8(4) . . . . ?
N2 C28 C29 C30 -172.0(2) . . . . ?
C33 C28 C29 C35 179.3(3) . . . . ?
N2 C28 C29 C35 5.5(4) . . . . ?
C28 C29 C30 C31 -1.9(4) . . . . ?
C35 C29 C30 C31 -179.5(3) . . . . ?
C29 C30 C31 C32 0.3(4) . . . . ?
C30 C31 C32 C33 1.6(4) . . . . ?
C31 C32 C33 C28 -1.7(4) . . . . ?
C31 C32 C33 C34 177.6(3) . . . . ?
C29 C28 C33 C32 0.0(4) . . . . ?
N2 C28 C33 C32 174.1(2) . . . . ?
C29 C28 C33 C34 -179.3(2) . . . . ?
N2 C28 C33 C34 -5.2(4) . . . . ?

loop_
_cod_related_entry_id
_cod_related_entry_database
_cod_related_entry_code
1 ChemSpider 30661042
